data_2311539
loop_
_publ_author_name
'Liebing, Phil'
'K\"uhling, Marcel'
'Takats, Josef'
'Hilfert, Liane'
'Edelmann, Frank T.'

_publ_section_title
;
 Formation and structural characterization of a europium(II)
 mono(scorpionate) complex and a sterically crowded pyraza-bole.
;
_journal_issue 'Pt 12'
_journal_name_full 'Acta crystallographica. Section E, Crystallographic communications'
_journal_page_first 1921
_journal_page_last 1925
_journal_paper_doi 10.1107/S2056989017016498
_journal_volume 73
_journal_year 2017
_chemical_formula_iupac 'C36 H62 B2 N8'
_chemical_formula_moiety 'C36 H62 B2 N8'
_chemical_formula_sum 'C36 H62 B2 N8'
_chemical_formula_weight 628.55
_chemical_name_systematic <i>trans</i>-4,8-Bis(3,5-diisopropylpyrazoly-1-yl)-1,3,5,7-tetraisopropylpyrazabole
_space_group_crystal_system monoclinic
_space_group_IT_number 15
_space_group_name_Hall '-C 2yc'
_space_group_name_H-M_alt 'C 1 2/c 1'
_atom_sites_solution_hydrogens geom
_atom_sites_solution_primary direct
_atom_sites_solution_secondary difmap
_audit_creation_method SHELXL-2016/4
_cell_angle_alpha 90
_cell_angle_beta 118.792(3)
_cell_angle_gamma 90
_cell_formula_units_Z 4
_cell_length_a 25.7646(11)
_cell_length_b 11.2134(3)
_cell_length_c 15.0968(7)
_cell_measurement_reflns_used 11890
_cell_measurement_temperature 153(2)
_cell_measurement_theta_max 26.145
_cell_measurement_theta_min 2.028
_cell_volume 3822.4(3)
_computing_cell_refinement
;
X-AREA (Stoe & Cie, 2002)
;
_computing_data_collection
;
X-AREA (Stoe & Cie, 2002)
;
_computing_data_reduction
;
X-AREA and X-RED (Stoe & Cie, 2002)
;
_computing_molecular_graphics
;
DIAMOND (Brandenburg, 1999)
;
_computing_publication_material
;
publCIF (Westrip, 2010)
;
_computing_structure_refinement
;
SHELXL2016 (Sheldrick, 2015)
;
_computing_structure_solution
;
SIR97 (Altomare <i>et al.</i>,  1999)
;
_diffrn_ambient_temperature 153(2)
_diffrn_detector_area_resol_mean 6.67
_diffrn_measured_fraction_theta_full 0.999
_diffrn_measured_fraction_theta_max 0.999
_diffrn_measurement_device_type 'Stoe IPDS 2T'
_diffrn_measurement_method 'area detector'
_diffrn_radiation_type MoK\a
_diffrn_radiation_wavelength 0.71073
_diffrn_reflns_av_R_equivalents 0.0461
_diffrn_reflns_limit_h_max 29
_diffrn_reflns_limit_h_min -30
_diffrn_reflns_limit_k_max 13
_diffrn_reflns_limit_k_min -12
_diffrn_reflns_limit_l_max 17
_diffrn_reflns_limit_l_min -17
_diffrn_reflns_number 10509
_diffrn_reflns_theta_full 24.997
_diffrn_reflns_theta_max 24.997
_diffrn_reflns_theta_min 2.028
_exptl_absorpt_coefficient_mu 0.065
_exptl_absorpt_correction_type none
_exptl_crystal_colour colorless
_exptl_crystal_density_diffrn 1.092
_exptl_crystal_description plate
_exptl_crystal_F_000 1376
_exptl_crystal_size_max 0.330
_exptl_crystal_size_mid 0.290
_exptl_crystal_size_min 0.130
_refine_diff_density_max 0.246
_refine_diff_density_min -0.205
_refine_ls_extinction_coef 0.0022(4)
_refine_ls_extinction_expression Fc^*^=kFc[1+0.001xFc^2^\l^3^/sin(2\q)]^-1/4^
_refine_ls_extinction_method
;
SHELXL2016 (Sheldrick, 2015)
;
_refine_ls_goodness_of_fit_ref 1.021
_refine_ls_hydrogen_treatment constr
_refine_ls_matrix_type full
_refine_ls_number_parameters 238
_refine_ls_number_reflns 3367
_refine_ls_number_restraints 0
_refine_ls_restrained_S_all 1.021
_refine_ls_R_factor_all 0.0650
_refine_ls_R_factor_gt 0.0435
_refine_ls_shift/su_max 0.000
_refine_ls_shift/su_mean 0.000
_refine_ls_structure_factor_coef Fsqd
_refine_ls_weighting_details 'w=1/[\s^2^(Fo^2^)+(0.0500P)^2^+1.3932P] where P=(Fo^2^+2Fc^2^)/3'
_refine_ls_weighting_scheme calc
_refine_ls_wR_factor_gt 0.0960
_refine_ls_wR_factor_ref 0.1038
_reflns_number_gt 2594
_reflns_number_total 3367
_reflns_threshold_expression 'I > 2\s(I)'
_cod_data_source_file zl2718sup1.cif
_cod_data_source_block 2
_cod_original_sg_symbol_H-M 'C 2/c'
_cod_database_code 2311539
_shelx_space_group_comment
;
The symmetry employed for this shelxl refinement is uniquely defined
by the following loop, which should always be used as a source of
symmetry information in preference to the above space-group names.
They are only intended as comments.
;
_shelx_estimated_absorpt_t_min 0.979
_shelx_estimated_absorpt_t_max 0.992

loop_
_space_group_symop_operation_xyz
'x, y, z'
'-x, y, -z+1/2'
'x+1/2, y+1/2, z'
'-x+1/2, y+1/2, -z+1/2'
'-x, -y, -z'
'x, -y, z-1/2'
'-x+1/2, -y+1/2, -z'
'x+1/2, -y+1/2, z-1/2'

loop_
_atom_site_type_symbol
_atom_site_label
_atom_site_fract_x
_atom_site_fract_y
_atom_site_fract_z
_atom_site_U_iso_or_equiv
_atom_site_adp_type
_atom_site_calc_flag
_atom_site_occupancy
_atom_site_disorder_assembly
_atom_site_disorder_group
C C1 0.32091(7) 0.43231(14) 0.12232(11) 0.0228(3) Uani d 1 . .
C C2 0.31092(7) 0.42821(15) 0.20414(12) 0.0275(4) Uani d 1 . .
H H2 0.328176 0.478383 0.261967 0.033 Uiso calc 1 . .
C C3 0.27098(7) 0.33708(14) 0.18577(11) 0.0239(3) Uani d 1 . .
C C4 0.36140(7) 0.51263(14) 0.10426(12) 0.0255(4) Uani d 1 . .
H H3 0.350866 0.506956 0.031400 0.031 Uiso calc 1 . .
C C5 0.42566(7) 0.47407(17) 0.16846(13) 0.0361(4) Uani d 1 . .
H H5 0.451450 0.527573 0.155810 0.054 Uiso calc 1 . .
H H6 0.430455 0.392253 0.150739 0.054 Uiso calc 1 . .
H H4 0.436389 0.477573 0.240128 0.054 Uiso calc 1 . .
C C6 0.35282(9) 0.64149(16) 0.12723(15) 0.0390(4) Uani d 1 . .
H H9 0.378721 0.693891 0.113901 0.059 Uiso calc 1 . .
H H8 0.362781 0.648366 0.198397 0.059 Uiso calc 1 . .
H H7 0.311453 0.664942 0.084152 0.059 Uiso calc 1 . .
C C7 0.24394(7) 0.29648(16) 0.24900(12) 0.0302(4) Uani d 1 . .
H H10 0.223957 0.218098 0.222317 0.036 Uiso calc 1 . .
C C8 0.29206(10) 0.2793(2) 0.35783(14) 0.0543(6) Uani d 1 . .
H H11 0.274068 0.253611 0.398945 0.081 Uiso calc 1 . .
H H12 0.313065 0.354794 0.384237 0.081 Uiso calc 1 . .
H H13 0.320074 0.218456 0.360467 0.081 Uiso calc 1 . .
C C9 0.19746(9) 0.38648(18) 0.24156(16) 0.0451(5) Uani d 1 . .
H H15 0.179127 0.358161 0.281449 0.068 Uiso calc 1 . .
H H14 0.167006 0.395218 0.170735 0.068 Uiso calc 1 . .
H H16 0.216435 0.463780 0.267740 0.068 Uiso calc 1 . .
C C10 0.06813(7) 0.23099(14) 0.02850(12) 0.0257(4) Uani d 1 . .
C C11 0.06359(7) 0.32593(15) -0.03555(13) 0.0290(4) Uani d 1 . .
H H17 0.031464 0.379970 -0.068315 0.035 Uiso calc 1 . .
C C12 0.11522(7) 0.32426(14) -0.04087(11) 0.0242(3) Uani d 1 . .
C C13 0.02374(7) 0.19290(17) 0.06011(13) 0.0322(4) Uani d 1 . .
H H18 0.039684 0.120355 0.103467 0.039 Uiso calc 1 . .
C C14 0.01516(10) 0.2889(2) 0.12299(18) 0.0527(6) Uani d 1 . .
H H20 -0.011435 0.259168 0.147452 0.079 Uiso calc 1 . .
H H19 -0.002167 0.359966 0.081317 0.079 Uiso calc 1 . .
H H21 0.053547 0.309303 0.180752 0.079 Uiso calc 1 . .
C C15 -0.03477(8) 0.1591(2) -0.03071(16) 0.0520(6) Uani d 1 . .
H H24 -0.061559 0.126983 -0.007583 0.078 Uiso calc 1 . .
H H23 -0.027873 0.098683 -0.070761 0.078 Uiso calc 1 . .
H H22 -0.052662 0.229990 -0.072424 0.078 Uiso calc 1 . .
C C16A 0.13485(7) 0.40591(15) -0.09797(13) 0.0292(4) Uani d 0.649(9) A 1
H H25A 0.168807 0.367438 -0.101562 0.035 Uiso calc 0.649(9) A 1
C C17A 0.1569(3) 0.5251(3) -0.0392(4) 0.0435(11) Uani d 0.649(9) A 1
H H26A 0.171675 0.577049 -0.074376 0.065 Uiso calc 0.649(9) A 1
H H27A 0.188876 0.508864 0.029262 0.065 Uiso calc 0.649(9) A 1
H H28A 0.124079 0.564576 -0.035502 0.065 Uiso calc 0.649(9) A 1
C C18A 0.0865(2) 0.4274(6) -0.2035(3) 0.0535(14) Uani d 0.649(9) A 1
H H29A 0.101968 0.474541 -0.240313 0.080 Uiso calc 0.649(9) A 1
H H30A 0.054076 0.470950 -0.201581 0.080 Uiso calc 0.649(9) A 1
H H31A 0.071760 0.350805 -0.237778 0.080 Uiso calc 0.649(9) A 1
C C16B 0.13485(7) 0.40591(15) -0.09797(13) 0.0292(4) Uani d 0.351(9) A 2
H H25B 0.178789 0.399759 -0.068850 0.035 Uiso calc 0.351(9) A 2
C C17B 0.1037(4) 0.3646(8) -0.2133(5) 0.045(2) Uani d 0.351(9) A 2
H H26B 0.115240 0.418278 -0.251917 0.067 Uiso calc 0.351(9) A 2
H H27B 0.060562 0.366928 -0.241231 0.067 Uiso calc 0.351(9) A 2
H H28B 0.116013 0.283030 -0.217459 0.067 Uiso calc 0.351(9) A 2
C C18B 0.1187(6) 0.5326(6) -0.0920(9) 0.053(3) Uani d 0.351(9) A 2
H H29B 0.132204 0.583712 -0.129447 0.079 Uiso calc 0.351(9) A 2
H H30B 0.137625 0.557807 -0.021063 0.079 Uiso calc 0.351(9) A 2
H H31B 0.075580 0.539310 -0.121428 0.079 Uiso calc 0.351(9) A 2
B B 0.21039(7) 0.18853(16) 0.04185(12) 0.0209(4) Uani d 1 . .
H H1 0.220947 0.117181 0.086985 0.025 Uiso calc 1 . .
N N1 0.25728(5) 0.28776(11) 0.09607(9) 0.0205(3) Uani d 1 . .
N N2 0.28824(5) 0.34639(11) 0.05681(9) 0.0198(3) Uani d 1 . .
N N3 0.14859(5) 0.23196(11) 0.01778(9) 0.0207(3) Uani d 1 . .
N N4 0.11934(6) 0.17386(12) 0.06116(9) 0.0235(3) Uani d 1 . .

loop_
_atom_site_aniso_label
_atom_site_aniso_U_11
_atom_site_aniso_U_22
_atom_site_aniso_U_33
_atom_site_aniso_U_12
_atom_site_aniso_U_13
_atom_site_aniso_U_23
C1 0.0190(8) 0.0221(8) 0.0248(8) -0.0002(6) 0.0085(6) -0.0021(6)
C2 0.0270(9) 0.0295(9) 0.0254(8) -0.0041(7) 0.0121(7) -0.0077(7)
C3 0.0220(8) 0.0275(8) 0.0210(7) -0.0009(7) 0.0095(6) -0.0027(6)
C4 0.0244(8) 0.0246(8) 0.0256(8) -0.0043(7) 0.0105(7) -0.0019(7)
C5 0.0250(9) 0.0431(10) 0.0374(10) -0.0067(8) 0.0128(8) -0.0010(8)
C6 0.0451(11) 0.0273(9) 0.0485(11) -0.0060(8) 0.0255(10) -0.0046(8)
C7 0.0306(9) 0.0372(10) 0.0262(8) -0.0092(8) 0.0165(7) -0.0063(7)
C8 0.0474(12) 0.0863(17) 0.0293(10) -0.0183(12) 0.0185(9) 0.0022(10)
C9 0.0496(12) 0.0469(12) 0.0550(12) -0.0104(10) 0.0382(10) -0.0136(10)
C10 0.0213(8) 0.0295(9) 0.0277(8) -0.0015(7) 0.0130(7) -0.0006(7)
C11 0.0234(8) 0.0294(9) 0.0350(9) 0.0046(7) 0.0147(7) 0.0040(7)
C12 0.0234(8) 0.0229(8) 0.0265(8) 0.0023(7) 0.0122(7) 0.0009(6)
C13 0.0262(9) 0.0385(10) 0.0368(9) -0.0005(8) 0.0190(8) 0.0045(8)
C14 0.0529(13) 0.0612(14) 0.0649(14) -0.0020(11) 0.0450(12) -0.0062(11)
C15 0.0312(10) 0.0748(15) 0.0488(12) -0.0145(10) 0.0184(9) 0.0055(11)
C16A 0.0271(9) 0.0287(9) 0.0360(9) 0.0053(7) 0.0183(8) 0.0086(7)
C17A 0.054(3) 0.0287(17) 0.056(2) -0.0048(18) 0.033(2) 0.0051(16)
C18A 0.045(2) 0.067(3) 0.0401(19) -0.010(2) 0.0142(17) 0.020(2)
C16B 0.0271(9) 0.0287(9) 0.0360(9) 0.0053(7) 0.0183(8) 0.0086(7)
C17B 0.048(4) 0.053(5) 0.036(3) 0.001(3) 0.022(3) 0.012(3)
C18B 0.079(7) 0.030(3) 0.075(6) 0.009(4) 0.058(6) 0.013(3)
B 0.0200(9) 0.0204(9) 0.0215(8) -0.0001(7) 0.0093(7) 0.0012(7)
N1 0.0186(6) 0.0228(7) 0.0205(6) -0.0007(5) 0.0098(5) -0.0005(5)
N2 0.0167(6) 0.0214(7) 0.0215(6) -0.0011(5) 0.0095(5) 0.0001(5)
N3 0.0199(7) 0.0215(7) 0.0226(6) -0.0008(5) 0.0117(5) 0.0009(5)
N4 0.0224(7) 0.0261(7) 0.0250(7) -0.0028(6) 0.0138(6) -0.0002(5)

loop_
_atom_type_symbol
_atom_type_description
_atom_type_scat_dispersion_real
_atom_type_scat_dispersion_imag
_atom_type_scat_source
C C 0.0033 0.0016 'International Tables Vol C Tables 4.2.6.8 and 6.1.1.4'
H H 0.0000 0.0000 'International Tables Vol C Tables 4.2.6.8 and 6.1.1.4'
B B 0.0013 0.0007 'International Tables Vol C Tables 4.2.6.8 and 6.1.1.4'
N N 0.0061 0.0033 'International Tables Vol C Tables 4.2.6.8 and 6.1.1.4'

loop_
_geom_angle_atom_site_label_1
_geom_angle_atom_site_label_2
_geom_angle_atom_site_label_3
_geom_angle_site_symmetry_1
_geom_angle_site_symmetry_3
_geom_angle
N2 C1 C2 . . 108.29(13)
N2 C1 C4 . . 122.67(13)
C2 C1 C4 . . 129.02(14)
C1 C2 C3 . . 106.71(14)
C1 C2 H2 . . 126.6
C3 C2 H2 . . 126.6
N1 C3 C2 . . 108.41(13)
N1 C3 C7 . . 122.71(14)
C2 C3 C7 . . 128.86(14)
C1 C4 C5 . . 110.60(13)
C1 C4 C6 . . 109.73(13)
C5 C4 C6 . . 110.85(14)
C1 C4 H3 . . 108.5
C5 C4 H3 . . 108.5
C6 C4 H3 . . 108.5
C4 C5 H5 . . 109.5
C4 C5 H6 . . 109.5
H5 C5 H6 . . 109.5
C4 C5 H4 . . 109.5
H5 C5 H4 . . 109.5
H6 C5 H4 . . 109.5
C4 C6 H9 . . 109.5
C4 C6 H8 . . 109.5
H9 C6 H8 . . 109.5
C4 C6 H7 . . 109.5
H9 C6 H7 . . 109.5
H8 C6 H7 . . 109.5
C3 C7 C8 . . 109.85(14)
C3 C7 C9 . . 109.93(14)
C8 C7 C9 . . 111.42(16)
C3 C7 H10 . . 108.5
C8 C7 H10 . . 108.5
C9 C7 H10 . . 108.5
C7 C8 H11 . . 109.5
C7 C8 H12 . . 109.5
H11 C8 H12 . . 109.5
C7 C8 H13 . . 109.5
H11 C8 H13 . . 109.5
H12 C8 H13 . . 109.5
C7 C9 H15 . . 109.5
C7 C9 H14 . . 109.5
H15 C9 H14 . . 109.5
C7 C9 H16 . . 109.5
H15 C9 H16 . . 109.5
H14 C9 H16 . . 109.5
N4 C10 C11 . . 111.05(13)
N4 C10 C13 . . 121.20(14)
C11 C10 C13 . . 127.74(15)
C12 C11 C10 . . 105.58(14)
C12 C11 H17 . . 127.2
C10 C11 H17 . . 127.2
N3 C12 C11 . . 107.36(13)
N3 C12 C16A . . 123.61(13)
C11 C12 C16A . . 129.03(15)
N3 C12 C16B . . 123.61(13)
C11 C12 C16B . . 129.03(15)
C10 C13 C15 . . 111.21(14)
C10 C13 C14 . . 111.11(15)
C15 C13 C14 . . 111.14(17)
C10 C13 H18 . . 107.7
C15 C13 H18 . . 107.7
C14 C13 H18 . . 107.7
C13 C14 H20 . . 109.5
C13 C14 H19 . . 109.5
H20 C14 H19 . . 109.5
C13 C14 H21 . . 109.5
H20 C14 H21 . . 109.5
H19 C14 H21 . . 109.5
C13 C15 H24 . . 109.5
C13 C15 H23 . . 109.5
H24 C15 H23 . . 109.5
C13 C15 H22 . . 109.5
H24 C15 H22 . . 109.5
H23 C15 H22 . . 109.5
C18a C16a C12 . . 111.80(19)
C18a C16a C17A . . 111.0(3)
C12 C16a C17A . . 109.18(17)
C18a C16a H25A . . 108.3
C12 C16a H25A . . 108.3
C17a C16a H25A . . 108.3
C16a C17a H26A . . 109.5
C16a C17a H27A . . 109.5
H26a C17a H27A . . 109.5
C16a C17a H28A . . 109.5
H26a C17a H28A . . 109.5
H27a C17a H28A . . 109.5
C16a C18a H29A . . 109.5
C16a C18a H30A . . 109.5
H29a C18a H30A . . 109.5
C16a C18a H31A . . 109.5
H29a C18a H31A . . 109.5
H30a C18a H31A . . 109.5
C18b C16b C12 . . 111.3(3)
C18b C16b C17B . . 109.5(5)
C12 C16b C17B . . 108.5(3)
C18b C16b H25B . . 109.2
C12 C16b H25B . . 109.2
C17b C16b H25B . . 109.2
C16b C17b H26B . . 109.5
C16b C17b H27B . . 109.5
H26b C17b H27B . . 109.5
C16b C17b H28B . . 109.5
H26b C17b H28B . . 109.5
H27b C17b H28B . . 109.5
C16b C18b H29B . . 109.5
C16b C18b H30B . . 109.5
H29b C18b H30B . . 109.5
C16b C18b H31B . . 109.5
H29b C18b H31B . . 109.5
H30b C18b H31B . . 109.5
N3 B N1 . . 110.66(12)
N3 B N2 . 7 110.67(12)
N1 B N2 . 7 108.29(12)
N3 B H1 . . 109.1
N1 B H1 . . 109.1
N2 B H1 7 . 109.1
C3 N1 N2 . . 108.29(12)
C3 N1 B . . 125.87(12)
N2 N1 B . . 125.66(11)
C1 N2 N1 . . 108.30(11)
C1 N2 B . 7 126.05(12)
N1 N2 B . 7 125.43(12)
C12 N3 N4 . . 110.45(12)
C12 N3 B . . 130.79(12)
N4 N3 B . . 118.75(12)
C10 N4 N3 . . 105.56(12)

loop_
_geom_bond_atom_site_label_1
_geom_bond_atom_site_label_2
_geom_bond_site_symmetry_2
_geom_bond_distance
C1 N2 . 1.3464(19)
C1 C2 . 1.379(2)
C1 C4 . 1.499(2)
C2 C3 . 1.380(2)
C2 H2 . 0.9500
C3 N1 . 1.3431(19)
C3 C7 . 1.498(2)
C4 C5 . 1.524(2)
C4 C6 . 1.527(2)
C4 H3 . 1.0000
C5 H5 . 0.9800
C5 H6 . 0.9800
C5 H4 . 0.9800
C6 H9 . 0.9800
C6 H8 . 0.9800
C6 H7 . 0.9800
C7 C8 . 1.520(3)
C7 C9 . 1.528(3)
C7 H10 . 1.0000
C8 H11 . 0.9800
C8 H12 . 0.9800
C8 H13 . 0.9800
C9 H15 . 0.9800
C9 H14 . 0.9800
C9 H16 . 0.9800
C10 N4 . 1.330(2)
C10 C11 . 1.405(2)
C10 C13 . 1.498(2)
C11 C12 . 1.371(2)
C11 H17 . 0.9500
C12 N3 . 1.364(2)
C12 C16A . 1.502(2)
C12 C16B . 1.502(2)
C13 C15 . 1.518(3)
C13 C14 . 1.520(3)
C13 H18 . 1.0000
C14 H20 . 0.9800
C14 H19 . 0.9800
C14 H21 . 0.9800
C15 H24 . 0.9800
C15 H23 . 0.9800
C15 H22 . 0.9800
C16a C18A . 1.496(4)
C16a C17A . 1.552(4)
C16a H25A . 1.0000
C17a H26A . 0.9800
C17a H27A . 0.9800
C17a H28A . 0.9800
C18a H29A . 0.9800
C18a H30A . 0.9800
C18a H31A . 0.9800
C16b C18B . 1.496(7)
C16b C17B . 1.595(7)
C16b H25B . 1.0000
C17b H26B . 0.9800
C17b H27B . 0.9800
C17b H28B . 0.9800
C18b H29B . 0.9800
C18b H30B . 0.9800
C18b H31B . 0.9800
B N3 . 1.532(2)
B N1 . 1.554(2)
B N2 7 1.557(2)
B H1 . 1.0000
N1 N2 . 1.3693(16)
N2 B 7 1.557(2)
N3 N4 . 1.3772(17)

loop_
_geom_torsion_atom_site_label_1
_geom_torsion_atom_site_label_2
_geom_torsion_atom_site_label_3
_geom_torsion_atom_site_label_4
_geom_torsion_site_symmetry_1
_geom_torsion_site_symmetry_4
_geom_torsion
N2 C1 C2 C3 . . -0.15(18)
C4 C1 C2 C3 . . -178.52(15)
C1 C2 C3 N1 . . 0.01(18)
C1 C2 C3 C7 . . -178.32(16)
N2 C1 C4 C5 . . -103.02(17)
C2 C1 C4 C5 . . 75.1(2)
N2 C1 C4 C6 . . 134.38(16)
C2 C1 C4 C6 . . -47.5(2)
N1 C3 C7 C8 . . 132.58(18)
C2 C3 C7 C8 . . -49.3(2)
N1 C3 C7 C9 . . -104.46(18)
C2 C3 C7 C9 . . 73.6(2)
N4 C10 C11 C12 . . 0.08(19)
C13 C10 C11 C12 . . 179.94(16)
C10 C11 C12 N3 . . 0.00(18)
C10 C11 C12 C16a . . -179.54(16)
C10 C11 C12 C16b . . -179.54(16)
N4 C10 C13 C15 . . -120.42(18)
C11 C10 C13 C15 . . 59.7(2)
N4 C10 C13 C14 . . 115.21(18)
C11 C10 C13 C14 . . -64.6(2)
N3 C12 C16a C18a . . 135.3(3)
C11 C12 C16a C18a . . -45.3(4)
N3 C12 C16a C17a . . -101.6(3)
C11 C12 C16a C17a . . 77.9(3)
N3 C12 C16b C18b . . -139.2(6)
C11 C12 C16b C18b . . 40.3(6)
N3 C12 C16b C17b . . 100.3(4)
C11 C12 C16b C17b . . -80.2(5)
C2 C3 N1 N2 . . 0.14(17)
C7 C3 N1 N2 . . 178.58(14)
C2 C3 N1 B . . -175.10(14)
C7 C3 N1 B . . 3.3(2)
N3 B N1 C3 . . 61.64(19)
N2 B N1 C3 7 . -176.89(13)
N3 B N1 N2 . . -112.79(14)
N2 B N1 N2 7 . 8.7(2)
C2 C1 N2 N1 . . 0.23(16)
C4 C1 N2 N1 . . 178.73(13)
C2 C1 N2 B . 7 -174.58(14)
C4 C1 N2 B . 7 3.9(2)
C3 N1 N2 C1 . . -0.23(16)
B N1 N2 C1 . . 175.02(13)
C3 N1 N2 B . 7 174.62(13)
B N1 N2 B . 7 -10.1(2)
C11 C12 N3 N4 . . -0.08(17)
C16a C12 N3 N4 . . 179.49(14)
C16b C12 N3 N4 . . 179.49(14)
C11 C12 N3 B . . -178.88(14)
C16a C12 N3 B . . 0.7(2)
C16b C12 N3 B . . 0.7(2)
N1 B N3 C12 . . 60.88(19)
N2 B N3 C12 7 . -59.2(2)
N1 B N3 N4 . . -117.84(14)
N2 B N3 N4 7 . 122.10(13)
C11 C10 N4 N3 . . -0.13(17)
C13 C10 N4 N3 . . -179.99(14)
C12 N3 N4 C10 . . 0.13(16)
B N3 N4 C10 . . 179.09(13)
